data_4326653
loop_
_publ_author_name
'Yves Canac'
'Nathalie Debono'
'Christine Lepetit'
'Carine Duhayon'
'Remi Chauvin'

_publ_contact_author_address
; 
Centre National de Recherche Scientifique
Laboratoire de Chimie de Coordination
205, route de Narbonne
31077 - Toulouse cedex 04
;
_publ_contact_author_email canac@lcc-toulouse.fr
_publ_contact_author_name 'Yves Canac'
_publ_section_title
;
 Flexible Diphosphine Ligands with Overall Charges of 0, +1, and +2:
 Critical Role of the Electrostatics in Favoring Trans over Cis
 Coordination
;
_journal_name_full 'Inorganic Chemistry'
_journal_page_first 10810
_journal_page_last 10819
_journal_paper_doi 10.1021/ic201342z
_journal_volume 50
_journal_year 2011
_chemical_formula_moiety 'C36 H28 N4 P2'
_chemical_formula_sum 'C36 H28 N4 P2'
_chemical_formula_weight 578.59
_space_group_IT_number 15
_symmetry_cell_setting monoclinic
_symmetry_space_group_name_Hall '-C 2yc'
_symmetry_space_group_name_H-M 'C 1 2/c 1'
_atom_sites_solution_hydrogens geom
_atom_sites_solution_primary direct
_audit_creation_date 08-02-07
_audit_creation_method CRYSTALS_ver_12.84
_cell_angle_alpha 90
_cell_angle_beta 94.008(3)
_cell_angle_gamma 90
_cell_formula_units_Z 8
_cell_length_a 49.677(3)
_cell_length_b 8.5858(5)
_cell_length_c 14.3598(9)
_cell_measurement_reflns_used 6665
_cell_measurement_temperature 180
_cell_measurement_theta_max 24
_cell_measurement_theta_min 2
_cell_volume 6109.7(6)
_computing_cell_refinement 'Bruker SMART'
_computing_data_collection 'Bruker SMART'
_computing_data_reduction 'Bruker SAINT'
_computing_molecular_graphics 'CAMERON (Watkin et al., 1996)'
_computing_publication_material 'CRYSTALS (Betteridge et al., 2003)'
_computing_structure_refinement 'CRYSTALS (Betteridge et al., 2003)'
_computing_structure_solution 'SIR92 (Altomare et al., 1994)'
_diffrn_ambient_temperature 180
_diffrn_measured_fraction_theta_full 0.998
_diffrn_measured_fraction_theta_max 0.998
_diffrn_measurement_device_type 'Bruker Apex 2'
_diffrn_measurement_method '\f & \w scans'
_diffrn_radiation_monochromator graphite
_diffrn_radiation_type 'Mo K\a'
_diffrn_radiation_wavelength 0.71073
_diffrn_reflns_av_R_equivalents 0.055
_diffrn_reflns_limit_h_max 57
_diffrn_reflns_limit_h_min -57
_diffrn_reflns_limit_k_max 10
_diffrn_reflns_limit_k_min -10
_diffrn_reflns_limit_l_max 16
_diffrn_reflns_limit_l_min -16
_diffrn_reflns_number 45237
_diffrn_reflns_theta_full 24.468
_diffrn_reflns_theta_max 24.468
_diffrn_reflns_theta_min 1.644
_diffrn_standards_number 0
_exptl_absorpt_coefficient_mu 0.174
_exptl_absorpt_correction_T_max 0.97
_exptl_absorpt_correction_T_min 0.95
_exptl_absorpt_correction_type multi-scan
_exptl_absorpt_process_details ' Blessing, acta cryst. (1995), a51, 33-38'
_exptl_crystal_colour colorless
_exptl_crystal_density_diffrn 1.258
_exptl_crystal_description block
_exptl_crystal_F_000 2416
_exptl_crystal_size_max 0.25
_exptl_crystal_size_mid 0.20
_exptl_crystal_size_min 0.15
_refine_diff_density_max 0.92
_refine_diff_density_min -0.28
_refine_ls_extinction_method none
_refine_ls_goodness_of_fit_ref 1.0964
_refine_ls_hydrogen_treatment constr
_refine_ls_matrix_type full
_refine_ls_number_parameters 379
_refine_ls_number_reflns 3828
_refine_ls_number_restraints 0
_refine_ls_R_factor_all 0.0691
_refine_ls_R_factor_gt 0.0487
_refine_ls_shift/su_max 0.000506
_refine_ls_structure_factor_coef F
_refine_ls_weighting_details
;
 Method, part 1, Chebychev polynomial, (Watkin, 1994, Prince, 1982) 
 [weight] = 1.0/[A~0~*T~0~(x)+A~1~*T~1~(x) ... +A~n-1~]*T~n-1~(x)] 
 where A~i~ are the Chebychev coefficients listed below and x= Fcalc/Fmax 
 Method = Robust Weighting (Prince, 1982) 
 W = [weight] * [1-(deltaF/6*sigmaF)^2^]^2^ 
 A~i~ are: 
 1.21 1.31 0.744 
;
_refine_ls_weighting_scheme calc
_refine_ls_wR_factor_all 0.0694
_refine_ls_wR_factor_gt 0.0578
_refine_ls_wR_factor_ref 0.0578
_reflns_limit_h_max 57
_reflns_limit_h_min -57
_reflns_limit_k_max 10
_reflns_limit_k_min 0
_reflns_limit_l_max 16
_reflns_limit_l_min 0
_reflns_number_gt 3828
_reflns_number_total 5014
_reflns_threshold_expression I>0.7\s(I)
_cod_data_source_file ic201342z_si_002_2.cif
_cod_data_source_block CRYSTALS_cif-cpd1
_cod_original_cell_volume 6109.8(6)
_cod_original_sg_symbol_H-M 'C 1 2/c 1 '
_cod_database_code 4326653

loop_
_symmetry_equiv_pos_as_xyz
x,y,z
-x,-y,-z
x+1/2,y+1/2,z
-x+1/2,-y+1/2,-z
-x,y,-z+1/2
x,-y,z+1/2
-x+1/2,y+1/2,-z+1/2
x+1/2,-y+1/2,z+1/2

loop_
_atom_site_label
_atom_site_type_symbol
_atom_site_fract_x
_atom_site_fract_y
_atom_site_fract_z
_atom_site_U_iso_or_equiv
_atom_site_occupancy
_atom_site_adp_type
_atom_site_refinement_flags_posn
N1 N 0.10669(4) 0.3290(3) -0.22345(15) 0.0406 1.0000 Uani .
N2 N 0.12578(4) 0.1329(2) -0.14351(12) 0.0278 1.0000 Uani .
N3 N 0.12938(4) 0.1342(2) 0.05534(12) 0.0282 1.0000 Uani .
N4 N 0.14002(4) 0.3553(2) 0.12768(14) 0.0355 1.0000 Uani .
C1 C 0.10209(5) 0.2056(3) -0.17242(15) 0.0335 1.0000 Uani .
C2 C 0.13392(5) 0.3354(3) -0.22831(16) 0.0353 1.0000 Uani .
C3 C 0.14608(5) 0.2168(3) -0.18009(16) 0.0333 1.0000 Uani .
C4 C 0.12857(4) -0.0096(3) -0.09221(16) 0.0286 1.0000 Uani .
C5 C 0.12827(5) -0.1494(3) -0.13903(19) 0.0391 1.0000 Uani .
C6 C 0.13116(6) -0.2872(3) -0.0905(2) 0.0483 1.0000 Uani .
C7 C 0.13408(6) -0.2859(3) 0.0056(2) 0.0524 1.0000 Uani .
C8 C 0.13394(6) -0.1472(3) 0.05308(19) 0.0441 1.0000 Uani .
C9 C 0.13116(4) -0.0083(3) 0.00477(16) 0.0290 1.0000 Uani .
C10 C 0.14946(5) 0.2392(3) 0.07962(16) 0.0300 1.0000 Uani .
C11 C 0.10638(5) 0.1884(3) 0.09166(16) 0.0343 1.0000 Uani .
C12 C 0.11321(5) 0.3236(3) 0.13494(16) 0.0347 1.0000 Uani .
C13 C 0.19544(5) 0.4131(3) 0.04460(18) 0.0379 1.0000 Uani .
C14 C 0.20360(6) 0.4690(3) -0.0389(2) 0.0545 1.0000 Uani .
C15 C 0.21255(8) 0.6214(4) -0.0455(3) 0.0696 1.0000 Uani .
C16 C 0.21279(7) 0.7183(4) 0.0295(2) 0.0613 1.0000 Uani .
C17 C 0.20451(6) 0.6646(3) 0.1132(2) 0.0538 1.0000 Uani .
C18 C 0.19606(5) 0.5113(3) 0.1214(2) 0.0441 1.0000 Uani .
C19 C 0.20105(5) 0.1361(3) 0.15416(18) 0.0357 1.0000 Uani .
C20 C 0.18890(6) 0.1141(4) 0.2364(2) 0.0504 1.0000 Uani .
C21 C 0.20326(6) 0.0494(4) 0.3134(2) 0.0558 1.0000 Uani .
C22 C 0.22955(7) 0.0070(4) 0.3085(2) 0.0621 1.0000 Uani .
C23 C 0.24175(7) 0.0292(5) 0.2271(2) 0.0678 1.0000 Uani .
C24 C 0.22772(6) 0.0913(4) 0.1502(2) 0.0537 1.0000 Uani .
C25 C 0.05220(5) 0.3123(3) -0.12188(18) 0.0442 1.0000 Uani .
C26 C 0.02451(6) 0.3210(4) -0.1448(2) 0.0585 1.0000 Uani .
C27 C 0.01068(7) 0.4529(6) -0.1243(3) 0.0772 1.0000 Uani .
C28 C 0.02362(8) 0.5767(5) -0.0809(3) 0.0793 1.0000 Uani .
C29 C 0.05099(7) 0.5688(5) -0.0562(3) 0.0726 1.0000 Uani .
C30 C 0.06517(6) 0.4370(4) -0.0764(2) 0.0562 1.0000 Uani .
C31 C 0.05467(5) 0.0514(4) -0.2462(2) 0.0468 1.0000 Uani .
C32 C 0.05217(7) 0.1301(4) -0.3289(2) 0.0588 1.0000 Uani .
C33 C 0.04025(7) 0.0596(5) -0.4080(2) 0.0651 1.0000 Uani .
C34 C 0.03105(7) -0.0866(6) -0.4056(3) 0.0790 1.0000 Uani .
C35 C 0.03429(13) -0.1692(7) -0.3248(4) 0.1345 1.0000 Uani .
C36 C 0.04628(11) -0.1002(6) -0.2445(3) 0.1065 1.0000 Uani .
P1 P 0.070225(13) 0.13014(8) -0.13622(5) 0.0410 1.0000 Uani .
P2 P 0.183848(13) 0.21088(7) 0.04598(5) 0.0351 1.0000 Uani .
H21 H 0.1427 0.4119 -0.2612 0.0428 1.0000 Uiso R
H31 H 0.1647 0.1902 -0.1700 0.0401 1.0000 Uiso R
H51 H 0.1257 -0.1481 -0.2061 0.0464 1.0000 Uiso R
H61 H 0.1312 -0.3843 -0.1215 0.0589 1.0000 Uiso R
H71 H 0.1363 -0.3798 0.0393 0.0635 1.0000 Uiso R
H81 H 0.1356 -0.1464 0.1198 0.0512 1.0000 Uiso R
H111 H 0.0894 0.1412 0.0857 0.0420 1.0000 Uiso R
H121 H 0.1014 0.3900 0.1654 0.0419 1.0000 Uiso R
H141 H 0.2032 0.4008 -0.0906 0.0684 1.0000 Uiso R
H151 H 0.2186 0.6594 -0.1022 0.0865 1.0000 Uiso R
H161 H 0.2182 0.8198 0.0239 0.0735 1.0000 Uiso R
H171 H 0.2050 0.7314 0.1639 0.0655 1.0000 Uiso R
H181 H 0.1904 0.4724 0.1792 0.0547 1.0000 Uiso R
H201 H 0.1706 0.1408 0.2402 0.0630 1.0000 Uiso R
H211 H 0.1945 0.0360 0.3698 0.0691 1.0000 Uiso R
H221 H 0.2394 -0.0357 0.3604 0.0724 1.0000 Uiso R
H231 H 0.2600 -0.0003 0.2233 0.0819 1.0000 Uiso R
H241 H 0.2364 0.1043 0.0941 0.0643 1.0000 Uiso R
H261 H 0.0153 0.2354 -0.1758 0.0744 1.0000 Uiso R
H271 H -0.0082 0.4605 -0.1391 0.0923 1.0000 Uiso R
H281 H 0.0142 0.6665 -0.0684 0.0953 1.0000 Uiso R
H291 H 0.0598 0.6554 -0.0253 0.0884 1.0000 Uiso R
H301 H 0.0842 0.4304 -0.0585 0.0688 1.0000 Uiso R
H321 H 0.0587 0.2342 -0.3300 0.0731 1.0000 Uiso R
H331 H 0.0381 0.1161 -0.4641 0.0783 1.0000 Uiso R
H341 H 0.0224 -0.1314 -0.4579 0.0959 1.0000 Uiso R
H351 H 0.0291 -0.2734 -0.3227 0.1533 1.0000 Uiso R
H361 H 0.0482 -0.1559 -0.1888 0.1284 1.0000 Uiso R

loop_
_atom_site_aniso_label
_atom_site_aniso_U_11
_atom_site_aniso_U_22
_atom_site_aniso_U_33
_atom_site_aniso_U_23
_atom_site_aniso_U_13
_atom_site_aniso_U_12
N1 0.0442(12) 0.0392(12) 0.0385(12) 0.0107(9) 0.0041(9) 0.0034(9)
N2 0.0327(10) 0.0269(10) 0.0234(9) 0.0009(8) -0.0008(7) -0.0012(8)
N3 0.0348(10) 0.0259(10) 0.0236(9) 0.0004(8) -0.0015(7) -0.0013(8)
N4 0.0403(11) 0.0309(11) 0.0352(11) -0.0063(9) 0.0024(9) 0.0001(9)
C1 0.0367(13) 0.0343(13) 0.0294(12) 0.0037(10) 0.0010(9) 0.0049(10)
C2 0.0440(14) 0.0341(13) 0.0280(12) 0.0024(10) 0.0041(10) -0.0045(11)
C3 0.0352(12) 0.0341(13) 0.0306(12) -0.0005(10) 0.0018(9) -0.0046(10)
C4 0.0283(11) 0.0260(12) 0.0312(12) -0.0011(9) 0.0006(9) 0.0004(9)
C5 0.0442(14) 0.0325(13) 0.0404(14) -0.0089(11) 0.0011(11) -0.0035(11)
C6 0.0542(17) 0.0225(13) 0.0676(19) -0.0091(13) 0.0005(13) -0.0022(12)
C7 0.0656(19) 0.0252(14) 0.0650(19) 0.0107(13) -0.0050(14) -0.0005(13)
C8 0.0580(17) 0.0322(14) 0.0406(14) 0.0092(11) -0.0075(12) -0.0016(12)
C9 0.0314(11) 0.0233(11) 0.0318(12) 0.0015(9) -0.0018(9) -0.0021(9)
C10 0.0333(12) 0.0246(11) 0.0318(12) -0.0013(9) -0.0005(9) -0.0030(9)
C11 0.0302(12) 0.0421(14) 0.0302(12) 0.0030(10) -0.0009(9) -0.0014(10)
C12 0.0319(12) 0.0400(14) 0.0324(13) -0.0039(10) 0.0045(10) 0.0035(10)
C13 0.0305(12) 0.0316(13) 0.0521(15) 0.0033(11) 0.0067(11) -0.0012(10)
C14 0.0627(19) 0.0381(15) 0.0652(19) 0.0012(14) 0.0225(15) -0.0049(13)
C15 0.087(3) 0.0468(19) 0.078(2) 0.0103(17) 0.0318(19) -0.0123(17)
C16 0.0627(19) 0.0344(16) 0.088(2) 0.0035(16) 0.0136(17) -0.0124(14)
C17 0.0494(16) 0.0362(15) 0.075(2) -0.0080(14) -0.0023(15) -0.0055(12)
C18 0.0394(14) 0.0411(15) 0.0513(16) -0.0033(12) 0.0005(12) -0.0075(11)
C19 0.0366(13) 0.0248(12) 0.0452(14) -0.0068(10) -0.0004(11) -0.0042(10)
C20 0.0419(15) 0.0560(18) 0.0532(17) 0.0095(14) 0.0023(13) -0.0046(13)
C21 0.0618(19) 0.0540(18) 0.0501(17) 0.0100(14) -0.0059(14) -0.0182(15)
C22 0.069(2) 0.0495(18) 0.063(2) -0.0028(14) -0.0265(17) 0.0044(15)
C23 0.0481(17) 0.088(3) 0.066(2) -0.0132(19) -0.0094(15) 0.0198(17)
C24 0.0405(15) 0.066(2) 0.0538(17) -0.0131(15) -0.0010(13) 0.0102(14)
C25 0.0418(14) 0.0567(17) 0.0345(13) 0.0095(12) 0.0060(11) 0.0116(13)
C26 0.0448(16) 0.082(2) 0.0485(17) -0.0009(15) 0.0032(13) 0.0148(16)
C27 0.0516(19) 0.111(3) 0.069(2) -0.002(2) -0.0001(16) 0.034(2)
C28 0.070(2) 0.085(3) 0.084(3) -0.005(2) 0.0103(19) 0.043(2)
C29 0.069(2) 0.062(2) 0.087(3) -0.0076(19) 0.0078(18) 0.0185(18)
C30 0.0468(16) 0.0598(19) 0.0622(19) 0.0038(15) 0.0045(14) 0.0123(15)
C31 0.0361(13) 0.0539(17) 0.0508(16) 0.0047(13) 0.0055(12) -0.0046(12)
C32 0.079(2) 0.0511(18) 0.0450(16) 0.0010(14) -0.0024(15) 0.0028(16)
C33 0.072(2) 0.073(2) 0.0493(18) -0.0030(16) 0.0013(15) -0.0029(19)
C34 0.062(2) 0.108(3) 0.067(2) -0.020(2) 0.0073(17) -0.035(2)
C35 0.169(5) 0.126(4) 0.104(4) 0.011(3) -0.020(3) -0.108(4)
C36 0.134(4) 0.103(3) 0.080(3) 0.020(2) -0.013(3) -0.077(3)
P1 0.0351(4) 0.0456(4) 0.0424(4) 0.0117(3) 0.0042(3) 0.0026(3)
P2 0.0346(3) 0.0293(3) 0.0418(4) -0.0016(3) 0.0064(3) -0.0008(3)

loop_
_atom_type_symbol
_atom_type_scat_dispersion_real
_atom_type_scat_dispersion_imag
_atom_type_scat_Cromer_Mann_a1
_atom_type_scat_Cromer_Mann_b1
_atom_type_scat_Cromer_Mann_a2
_atom_type_scat_Cromer_Mann_b2
_atom_type_scat_Cromer_Mann_a3
_atom_type_scat_Cromer_Mann_b3
_atom_type_scat_Cromer_Mann_a4
_atom_type_scat_Cromer_Mann_b4
_atom_type_scat_Cromer_Mann_c
_atom_type_scat_source
C 0.0033 0.0016 2.3100 20.8439 1.0200 10.2075 1.5886 0.5687 0.8650 51.6512 0.2156 'International Tables Vol C 4.2.6.8 and 6.1.1.4'
H 0.0000 0.0000 0.4930 10.5109 0.3229 26.1257 0.1402 3.1424 0.0408 57.7998 0.0030 'International Tables Vol C 4.2.6.8 and 6.1.1.4'
N 0.0061 0.0033 12.2126 0.0057 3.1322 9.8933 2.0125 28.9975 1.1663 0.5826 -11.5290 'International Tables Vol C 4.2.6.8 and 6.1.1.4'
O 0.0106 0.0060 3.0485 13.2771 2.2868 5.7011 1.5463 0.3239 0.8670 32.9089 0.2508 'International Tables Vol C 4.2.6.8 and 6.1.1.4'
P 0.1023 0.0942 6.4345 1.9067 4.1791 27.1570 1.7800 0.5260 1.4908 68.1645 1.1149 'International Tables Vol C 4.2.6.8 and 6.1.1.4'
Pd -0.9988 1.0072 19.3319 0.6987 15.5017 7.9893 5.2954 25.2052 0.6058 76.8986 5.2659 'International Tables Vol C 4.2.6.8 and 6.1.1.4'

loop_
_geom_angle_atom_site_label_1
_geom_angle_atom_site_label_2
_geom_angle_atom_site_label_3
_geom_angle
_geom_angle_publ_flag
C1 N1 C2 105.8(2) yes
C1 N2 C3 106.46(19) yes
C1 N2 C4 126.57(19) yes
C3 N2 C4 126.76(19) yes
C9 N3 C10 128.49(19) yes
C9 N3 C11 124.56(19) yes
C10 N3 C11 106.93(19) yes
C10 N4 C12 105.8(2) yes
N2 C1 N1 110.9(2) yes
N2 C1 P1 119.81(17) yes
N1 C1 P1 129.32(19) yes
N1 C2 C3 110.7(2) yes
N1 C2 H21 123.6 no
C3 C2 H21 125.7 no
N2 C3 C2 106.1(2) yes
N2 C3 H31 123.1 no
C2 C3 H31 130.8 no
N2 C4 C5 119.9(2) yes
N2 C4 C9 120.54(19) yes
C5 C4 C9 119.6(2) yes
C4 C5 C6 120.4(2) yes
C4 C5 H51 118.3 no
C6 C5 H51 121.3 no
C5 C6 C7 120.0(2) yes
C5 C6 H61 121.6 no
C7 C6 H61 118.4 no
C6 C7 C8 120.1(2) yes
C6 C7 H71 120.6 no
C8 C7 H71 119.4 no
C7 C8 C9 120.2(2) yes
C7 C8 H81 120.1 no
C9 C8 H81 119.8 no
N3 C9 C4 120.76(19) yes
N3 C9 C8 119.4(2) yes
C4 C9 C8 119.7(2) yes
N3 C10 N4 110.6(2) yes
N3 C10 P2 121.56(16) yes
N4 C10 P2 127.86(17) yes
N3 C11 C12 106.1(2) yes
N3 C11 H111 126.1 no
C12 C11 H111 127.7 no
N4 C12 C11 110.5(2) yes
N4 C12 H121 123.4 no
C11 C12 H121 126.1 no
C14 C13 C18 119.3(2) yes
C14 C13 P2 116.8(2) yes
C18 C13 P2 123.9(2) yes
C13 C14 C15 120.2(3) yes
C13 C14 H141 118.5 no
C15 C14 H141 121.4 no
C14 C15 C16 120.5(3) yes
C14 C15 H151 120.5 no
C16 C15 H151 119.0 no
C15 C16 C17 120.0(3) yes
C15 C16 H161 120.0 no
C17 C16 H161 120.1 no
C16 C17 C18 120.1(3) yes
C16 C17 H171 119.1 no
C18 C17 H171 120.7 no
C17 C18 C13 119.9(3) yes
C17 C18 H181 121.0 no
C13 C18 H181 119.1 no
C20 C19 C24 118.4(3) yes
C20 C19 P2 124.6(2) yes
C24 C19 P2 116.9(2) yes
C19 C20 C21 120.4(3) yes
C19 C20 H201 119.9 no
C21 C20 H201 119.7 no
C20 C21 C22 120.5(3) yes
C20 C21 H211 119.1 no
C22 C21 H211 120.5 no
C21 C22 C23 119.4(3) yes
C21 C22 H221 120.8 no
C23 C22 H221 119.9 no
C22 C23 C24 120.8(3) yes
C22 C23 H231 119.7 no
C24 C23 H231 119.5 no
C19 C24 C23 120.6(3) yes
C19 C24 H241 119.6 no
C23 C24 H241 119.7 no
C26 C25 C30 119.2(3) yes
C26 C25 P1 120.3(2) yes
C30 C25 P1 120.0(2) yes
C25 C26 C27 119.7(3) yes
C25 C26 H261 120.1 no
C27 C26 H261 120.2 no
C26 C27 C28 120.9(3) yes
C26 C27 H271 120.8 no
C28 C27 H271 118.2 no
C27 C28 C29 120.0(3) yes
C27 C28 H281 120.4 no
C29 C28 H281 119.6 no
C28 C29 C30 119.7(4) yes
C28 C29 H291 119.4 no
C30 C29 H291 120.9 no
C25 C30 C29 120.4(3) yes
C25 C30 H301 119.6 no
C29 C30 H301 120.0 no
C32 C31 C36 118.6(3) yes
C32 C31 P1 124.9(2) yes
C36 C31 P1 116.4(3) yes
C31 C32 C33 120.3(3) yes
C31 C32 H321 118.0 no
C33 C32 H321 121.7 no
C32 C33 C34 121.2(3) yes
C32 C33 H331 119.6 no
C34 C33 H331 119.1 no
C33 C34 C35 119.4(4) yes
C33 C34 H341 120.8 no
C35 C34 H341 119.8 no
C34 C35 C36 120.2(4) yes
C34 C35 H351 120.7 no
C36 C35 H351 119.0 no
C35 C36 C31 120.2(4) yes
C35 C36 H361 120.3 no
C31 C36 H361 119.5 no
C31 P1 C25 103.46(13) yes
C31 P1 C1 101.96(11) yes
C25 P1 C1 99.84(12) yes
C19 P2 C13 102.28(11) yes
C19 P2 C10 102.23(11) yes
C13 P2 C10 100.25(11) yes

loop_
_geom_bond_atom_site_label_1
_geom_bond_atom_site_label_2
_geom_bond_distance
_geom_bond_publ_flag
N1 C1 1.317(3) yes
N1 C2 1.361(3) yes
N2 C1 1.371(3) yes
N2 C3 1.373(3) yes
N2 C4 1.430(3) yes
N3 C9 1.429(3) yes
N3 C10 1.371(3) yes
N3 C11 1.370(3) yes
N4 C10 1.317(3) yes
N4 C12 1.371(3) yes
C1 P1 1.820(2) yes
C2 C3 1.350(4) yes
C2 H21 0.934 no
C3 H31 0.952 no
C4 C5 1.375(3) yes
C4 C9 1.390(3) yes
C5 C6 1.375(4) yes
C5 H51 0.962 no
C6 C7 1.378(4) yes
C6 H61 0.946 no
C7 C8 1.373(4) yes
C7 H71 0.943 no
C8 C9 1.381(3) yes
C8 H81 0.956 no
C10 P2 1.824(2) yes
C11 C12 1.349(4) yes
C11 H111 0.934 no
C12 H121 0.945 no
C13 C14 1.379(4) yes
C13 C18 1.387(4) yes
C13 P2 1.830(3) yes
C14 C15 1.387(4) yes
C14 H141 0.945 no
C15 C16 1.360(5) yes
C15 H151 0.945 no
C16 C17 1.377(5) yes
C16 H161 0.917 no
C17 C18 1.389(4) yes
C17 H171 0.926 no
C18 H181 0.954 no
C19 C20 1.376(4) yes
C19 C24 1.385(4) yes
C19 P2 1.836(3) yes
C20 C21 1.389(4) yes
C20 H201 0.944 no
C21 C22 1.362(5) yes
C21 H211 0.952 no
C22 C23 1.368(5) yes
C22 H221 0.936 no
C23 C24 1.371(5) yes
C23 H231 0.948 no
C24 H241 0.946 no
C25 C26 1.394(4) yes
C25 C30 1.389(5) yes
C25 P1 1.821(3) yes
C26 C27 1.367(5) yes
C26 H261 0.960 no
C27 C28 1.370(6) yes
C27 H271 0.948 no
C28 C29 1.382(5) yes
C28 H281 0.927 no
C29 C30 1.375(5) yes
C29 H291 0.956 no
C30 H301 0.962 no
C31 C32 1.365(4) yes
C31 C36 1.367(5) yes
C31 P1 1.839(3) yes
C32 C33 1.383(5) yes
C32 H321 0.951 no
C33 C34 1.337(6) yes
C33 H331 0.940 no
C34 C35 1.360(7) yes
C34 H341 0.923 no
C35 C36 1.392(6) yes
C35 H351 0.933 no
C36 H361 0.931 no

loop_
_cod_related_entry_id
_cod_related_entry_database
_cod_related_entry_code
1 ChemSpider 30661180
